data_2235933
loop_
_publ_author_name
'Qi, Jin-li'
'Xu, Wei'

_publ_section_title
;
 (2,2'-Bipyridine-\k^2^<i>N</i>,<i>N</i>')bis(4-formylbenzoato-\k<i>O</i>^1^)copper(II)
;
_journal_coeditor_code NK2165
_journal_issue 8
_journal_name_full 'Acta Crystallographica Section E'
_journal_page_first m1062
_journal_page_last m1063
_journal_paper_doi 10.1107/S1600536812031066
_journal_volume 68
_journal_year 2012
_chemical_formula_iupac '[Cu (C8 H5 O3)2 (C10 H8 N2)]'
_chemical_formula_moiety 'C26 H18 Cu N2 O6'
_chemical_formula_sum 'C26 H18 Cu N2 O6'
_chemical_formula_weight 517.96
_chemical_name_systematic
;
(2,2'-Bipyridine-\k^2^<i>N</i>,<i>N</i>')bis(4-formylbenzoato-
\k<i>O</i>^1^)copper(II)
;
_space_group_IT_number 15
_symmetry_cell_setting monoclinic
_symmetry_space_group_name_Hall '-C 2yc'
_symmetry_space_group_name_H-M 'C 1 2/c 1'
_atom_sites_solution_hydrogens geom
_atom_sites_solution_primary direct
_atom_sites_solution_secondary difmap
_audit_creation_method SHELXL-97
_cell_angle_alpha 90.00
_cell_angle_beta 100.11(3)
_cell_angle_gamma 90.00
_cell_formula_units_Z 4
_cell_length_a 11.923(2)
_cell_length_b 10.992(2)
_cell_length_c 18.275(4)
_cell_measurement_reflns_used 11333
_cell_measurement_temperature 295(2)
_cell_measurement_theta_max 27.41
_cell_measurement_theta_min 3.19
_cell_volume 2357.9(8)
_computing_cell_refinement 'RAPID-AUTO (Rigaku, 1998)'
_computing_data_collection 'RAPID-AUTO (Rigaku, 1998)'
_computing_data_reduction 'CrystalStructure (Rigaku/MSC, 2004)'
_computing_molecular_graphics 'ORTEPII (Johnson, 1976) and DIAMOND (Brandenburg, 2006)'
_computing_publication_material 'SHELXL97 (Sheldrick, 2008)'
_computing_structure_refinement 'SHELXL97 (Sheldrick, 2008)'
_computing_structure_solution 'SHELXS97 (Sheldrick, 2008)'
_diffrn_ambient_temperature 295(2)
_diffrn_measured_fraction_theta_full 0.999
_diffrn_measured_fraction_theta_max 0.999
_diffrn_measurement_device_type 'Rigaku R-AXIS RAPID'
_diffrn_measurement_method '\w scans'
_diffrn_radiation_monochromator graphite
_diffrn_radiation_source 'fine-focus sealed tube'
_diffrn_radiation_type MoK\a
_diffrn_radiation_wavelength 0.71073
_diffrn_reflns_av_R_equivalents 0.0666
_diffrn_reflns_av_sigmaI/netI 0.0550
_diffrn_reflns_limit_h_max 15
_diffrn_reflns_limit_h_min -15
_diffrn_reflns_limit_k_max 14
_diffrn_reflns_limit_k_min -14
_diffrn_reflns_limit_l_max 23
_diffrn_reflns_limit_l_min -23
_diffrn_reflns_number 11333
_diffrn_reflns_theta_full 27.41
_diffrn_reflns_theta_max 27.41
_diffrn_reflns_theta_min 3.19
_exptl_absorpt_coefficient_mu 0.971
_exptl_absorpt_correction_T_max 0.925
_exptl_absorpt_correction_T_min 0.820
_exptl_absorpt_correction_type empirical
_exptl_absorpt_process_details '(ABSCOR; Higashi, 1995)'
_exptl_crystal_colour blue
_exptl_crystal_density_diffrn 1.459
_exptl_crystal_density_method 'not measured'
_exptl_crystal_description block
_exptl_crystal_F_000 1060
_exptl_crystal_size_max 0.230
_exptl_crystal_size_mid 0.170
_exptl_crystal_size_min 0.080
_refine_diff_density_max 1.161
_refine_diff_density_min -0.505
_refine_ls_extinction_method none
_refine_ls_goodness_of_fit_ref 1.226
_refine_ls_hydrogen_treatment constr
_refine_ls_matrix_type full
_refine_ls_number_parameters 159
_refine_ls_number_reflns 2698
_refine_ls_number_restraints 0
_refine_ls_restrained_S_all 1.226
_refine_ls_R_factor_all 0.1010
_refine_ls_R_factor_gt 0.0582
_refine_ls_shift/su_max 0.000
_refine_ls_shift/su_mean 0.000
_refine_ls_structure_factor_coef Fsqd
_refine_ls_weighting_details 'calc w=1/[\s^2^(Fo^2^)+(0.0500P)^2^+1.7765P] where P=(Fo^2^+2Fc^2^)/3'
_refine_ls_weighting_scheme calc
_refine_ls_wR_factor_gt 0.1243
_refine_ls_wR_factor_ref 0.1462
_reflns_number_gt 1672
_reflns_number_total 2700
_reflns_threshold_expression I>2\s(I)
_cod_data_source_file nk2165.cif
_cod_data_source_block I
_cod_original_sg_symbol_H-M 'C 2/c'
_cod_database_code 2235933
_cod_database_fobs_code 2235933

loop_
_symmetry_equiv_pos_as_xyz
'x, y, z'
'-x, y, -z+1/2'
'x+1/2, y+1/2, z'
'-x+1/2, y+1/2, -z+1/2'
'-x, -y, -z'
'x, -y, z-1/2'
'-x+1/2, -y+1/2, -z'
'x+1/2, -y+1/2, z-1/2'

loop_
_atom_site_type_symbol
_atom_site_label
_atom_site_fract_x
_atom_site_fract_y
_atom_site_fract_z
_atom_site_U_iso_or_equiv
_atom_site_adp_type
_atom_site_calc_flag
_atom_site_refinement_flags
_atom_site_occupancy
_atom_site_symmetry_multiplicity
Cu Cu 0.5000 0.53295(6) 0.7500 0.0500(3) Uani d S 1 2
O O1 0.4216(2) 0.4112(2) 0.79856(15) 0.0620(7) Uani d . 1 1
O O2 0.5705(2) 0.4465(3) 0.88645(15) 0.0660(8) Uani d . 1 1
O O3 0.3550(4) -0.0045(4) 1.1014(2) 0.1132(14) Uani d . 1 1
C C1 0.4812(3) 0.3924(3) 0.8630(2) 0.0505(9) Uani d . 1 1
C C2 0.4358(3) 0.2966(3) 0.9090(2) 0.0496(9) Uani d . 1 1
C C3 0.3319(3) 0.2404(3) 0.8846(2) 0.0571(10) Uani d . 1 1
H H3A 0.2888 0.2623 0.8391 0.069 Uiso calc R 1 1
C C4 0.2918(4) 0.1529(3) 0.9271(2) 0.0606(11) Uani d . 1 1
H H4A 0.2221 0.1158 0.9099 0.073 Uiso calc R 1 1
C C5 0.3537(4) 0.1197(4) 0.9947(2) 0.0597(10) Uani d . 1 1
C C6 0.4576(4) 0.1749(5) 1.0194(3) 0.0834(15) Uani d . 1 1
H H6A 0.5006 0.1522 1.0648 0.100 Uiso calc R 1 1
C C7 0.4980(4) 0.2632(4) 0.9774(2) 0.0752(13) Uani d . 1 1
H H7A 0.5674 0.3007 0.9950 0.090 Uiso calc R 1 1
C C8 0.3097(5) 0.0272(4) 1.0403(3) 0.0819(14) Uani d . 1 1
H H8A 0.2411 -0.0099 1.0203 0.098 Uiso calc R 1 1
N N 0.5875(3) 0.6702(3) 0.71745(17) 0.0516(8) Uani d . 1 1
C C9 0.5513(3) 0.7822(3) 0.73221(19) 0.0499(9) Uani d . 1 1
C C10 0.6077(3) 0.8850(4) 0.7152(2) 0.0607(11) Uani d . 1 1
H H10A 0.5824 0.9618 0.7261 0.073 Uiso calc R 1 1
C C11 0.7018(4) 0.8726(4) 0.6819(2) 0.0677(12) Uani d . 1 1
H H11A 0.7411 0.9411 0.6704 0.081 Uiso calc R 1 1
C C12 0.7375(4) 0.7592(5) 0.6655(2) 0.0700(12) Uani d . 1 1
H H12A 0.8003 0.7493 0.6422 0.084 Uiso calc R 1 1
C C13 0.6783(3) 0.6600(4) 0.6844(2) 0.0619(11) Uani d . 1 1
H H13A 0.7025 0.5827 0.6737 0.074 Uiso calc R 1 1

loop_
_atom_site_aniso_label
_atom_site_aniso_U_11
_atom_site_aniso_U_22
_atom_site_aniso_U_33
_atom_site_aniso_U_12
_atom_site_aniso_U_13
_atom_site_aniso_U_23
Cu 0.0473(4) 0.0495(4) 0.0548(4) 0.000 0.0132(3) 0.000
O1 0.0622(17) 0.0604(16) 0.0625(17) -0.0078(14) 0.0083(15) 0.0070(14)
O2 0.0510(16) 0.077(2) 0.0706(18) -0.0208(15) 0.0118(14) -0.0027(15)
O3 0.122(3) 0.123(3) 0.102(3) -0.006(3) 0.040(3) 0.049(2)
C1 0.052(2) 0.049(2) 0.054(2) 0.0002(19) 0.0201(19) -0.0042(18)
C2 0.050(2) 0.050(2) 0.051(2) -0.0035(18) 0.0131(18) -0.0029(17)
C3 0.059(2) 0.058(2) 0.053(2) -0.010(2) 0.0038(19) -0.0009(19)
C4 0.063(3) 0.057(2) 0.064(3) -0.020(2) 0.015(2) -0.009(2)
C5 0.066(3) 0.054(2) 0.063(2) -0.003(2) 0.023(2) 0.002(2)
C6 0.076(3) 0.107(4) 0.065(3) -0.012(3) 0.005(2) 0.027(3)
C7 0.060(3) 0.095(3) 0.066(3) -0.023(3) 0.001(2) 0.011(3)
C8 0.093(4) 0.078(3) 0.083(3) -0.010(3) 0.037(3) 0.009(3)
N 0.0466(18) 0.0563(18) 0.0545(18) 0.0012(15) 0.0155(15) -0.0035(15)
C9 0.048(2) 0.054(2) 0.047(2) -0.0013(18) 0.0053(17) 0.0018(17)
C10 0.060(3) 0.053(2) 0.068(3) -0.007(2) 0.007(2) 0.007(2)
C11 0.063(3) 0.073(3) 0.066(3) -0.021(2) 0.010(2) 0.016(2)
C12 0.056(3) 0.092(3) 0.066(3) -0.015(3) 0.021(2) 0.001(3)
C13 0.056(2) 0.070(3) 0.063(2) -0.004(2) 0.022(2) -0.007(2)

loop_
_atom_type_symbol
_atom_type_description
_atom_type_scat_dispersion_real
_atom_type_scat_dispersion_imag
_atom_type_scat_source
C C 0.0033 0.0016 'International Tables Vol C Tables 4.2.6.8 and 6.1.1.4'
H H 0.0000 0.0000 'International Tables Vol C Tables 4.2.6.8 and 6.1.1.4'
N N 0.0061 0.0033 'International Tables Vol C Tables 4.2.6.8 and 6.1.1.4'
O O 0.0106 0.0060 'International Tables Vol C Tables 4.2.6.8 and 6.1.1.4'
Cu Cu 0.3201 1.2651 'International Tables Vol C Tables 4.2.6.8 and 6.1.1.4'

loop_
_geom_angle_atom_site_label_1
_geom_angle_atom_site_label_2
_geom_angle_atom_site_label_3
_geom_angle_site_symmetry_1
_geom_angle_site_symmetry_3
_geom_angle
O1 Cu O1 2_656 . 92.48(17)
O1 Cu N 2_656 . 93.83(12)
O1 Cu N . . 170.15(12)
O1 Cu N 2_656 2_656 170.15(12)
O1 Cu N . 2_656 93.83(12)
N Cu N . 2_656 80.96(18)
C1 O1 Cu . . 107.4(2)
O2 C1 O1 . . 123.3(4)
O2 C1 C2 . . 121.3(4)
O1 C1 C2 . . 115.5(3)
C3 C2 C7 . . 118.6(4)
C3 C2 C1 . . 121.4(3)
C7 C2 C1 . . 120.0(3)
C4 C3 C2 . . 120.7(4)
C4 C3 H3A . . 119.6
C2 C3 H3A . . 119.6
C5 C4 C3 . . 120.6(4)
C5 C4 H4A . . 119.7
C3 C4 H4A . . 119.7
C4 C5 C6 . . 119.1(4)
C4 C5 C8 . . 120.4(4)
C6 C5 C8 . . 120.5(4)
C7 C6 C5 . . 120.6(4)
C7 C6 H6A . . 119.7
C5 C6 H6A . . 119.7
C6 C7 C2 . . 120.4(4)
C6 C7 H7A . . 119.8
C2 C7 H7A . . 119.8
O3 C8 C5 . . 125.5(5)
O3 C8 H8A . . 117.3
C5 C8 H8A . . 117.3
C13 N C9 . . 118.8(3)
C13 N Cu . . 125.7(3)
C9 N Cu . . 115.5(3)
N C9 C10 . . 121.2(4)
N C9 C9 . 2_656 113.9(2)
C10 C9 C9 . 2_656 124.9(2)
C11 C10 C9 . . 119.2(4)
C11 C10 H10A . . 120.4
C9 C10 H10A . . 120.4
C12 C11 C10 . . 119.8(4)
C12 C11 H11A . . 120.1
C10 C11 H11A . . 120.1
C11 C12 C13 . . 118.3(4)
C11 C12 H12A . . 120.8
C13 C12 H12A . . 120.8
N C13 C12 . . 122.7(4)
N C13 H13A . . 118.6
C12 C13 H13A . . 118.6

loop_
_geom_bond_atom_site_label_1
_geom_bond_atom_site_label_2
_geom_bond_site_symmetry_2
_geom_bond_distance
_geom_bond_publ_flag
Cu O1 2_656 1.935(3) y
Cu O1 . 1.935(3) y
Cu N . 1.984(3) y
Cu N 2_656 1.984(3) y
O1 C1 . 1.282(4) ?
O2 C1 . 1.229(4) ?
O3 C8 . 1.203(6) ?
C1 C2 . 1.505(5) ?
C2 C3 . 1.386(5) ?
C2 C7 . 1.386(5) ?
C3 C4 . 1.374(5) ?
C3 H3A . 0.9300 ?
C4 C5 . 1.373(5) ?
C4 H4A . 0.9300 ?
C5 C6 . 1.382(6) ?
C5 C8 . 1.469(6) ?
C6 C7 . 1.376(6) ?
C6 H6A . 0.9300 ?
C7 H7A . 0.9300 ?
C8 H8A . 0.9300 ?
N C13 . 1.334(5) ?
N C9 . 1.347(4) ?
C9 C10 . 1.378(5) ?
C9 C9 2_656 1.482(7) ?
C10 C11 . 1.374(6) ?
C10 H10A . 0.9300 ?
C11 C12 . 1.367(6) ?
C11 H11A . 0.9300 ?
C12 C13 . 1.375(6) ?
C12 H12A . 0.9300 ?
C13 H13A . 0.9300 ?

loop_
_geom_hbond_atom_site_label_D
_geom_hbond_atom_site_label_H
_geom_hbond_atom_site_label_A
_geom_hbond_site_symmetry_A
_geom_hbond_distance_DH
_geom_hbond_distance_HA
_geom_hbond_distance_DA
_geom_hbond_angle_DHA
C4 H4A O2 3_445 0.93 2.58 3.460(5) 159
C13 H13A O3 8_555 0.93 2.58 3.284(6) 133
